data_1567782
loop_
_publ_author_name
'Wang, Wang'
'Cai, Yanyao'
'Guo, Renyu'
'Brown, M. Kevin'

_publ_section_title
;
 Synthesis of Complex Bicyclic Scaffolds by Intermolecular Photosensitized
 Dearomative Cycloadditions of Activated Alkenes and Naphthalenes
;
_journal_name_full 'Chemical Science'
_journal_paper_doi 10.1039/D2SC04789F
_journal_year 2022
_chemical_formula_moiety 'C20 H18 O2'
_chemical_formula_sum 'C20 H18 O2'
_chemical_formula_weight 290.34
_space_group_crystal_system monoclinic
_space_group_IT_number 14
_space_group_name_Hall '-P 2ybc'
_space_group_name_H-M_alt 'P 1 21/c 1'
_atom_sites_solution_hydrogens geom
_atom_sites_solution_primary intrinsic
_atom_sites_solution_secondary difmap
_audit_creation_method SHELXL-2018/3
_audit_update_record
;
2022-05-04 deposited with the CCDC.	2022-10-14 downloaded from the CCDC.
;
_cell_angle_alpha 90
_cell_angle_beta 93.273(2)
_cell_angle_gamma 90
_cell_formula_units_Z 4
_cell_length_a 17.4160(7)
_cell_length_b 7.3263(4)
_cell_length_c 11.8242(6)
_cell_measurement_reflns_used 9228
_cell_measurement_temperature 153(2)
_cell_measurement_theta_max 27.31
_cell_measurement_theta_min 3.01
_cell_volume 1506.25(13)
_computing_cell_refinement 'SAINT V8.40B (Bruker AXS, 2019)'
_computing_data_collection 'BIS v6.2.14 (Bruker_AXS, 2020)'
_computing_data_reduction 'SAINT V8.40B (Bruker AXS, 2019)'
_computing_molecular_graphics
;
C. B. H\~A1/4bschle, G. M. Sheldrick and B. Dittrich
"ShelXle: a Qt graphical user interface for SHELXL"
J. Appl. Cryst., 44, (2011) 1281-1284.
;
_computing_publication_material 'APEX4 v2021.6-RC4 (Bruker AXS, 2021)'
_computing_structure_refinement 'SHELXL-2018/3 (Sheldrick, 2018)'
_computing_structure_solution 'XT, VERSION 2014/5'
_diffrn_ambient_temperature 153(2)
_diffrn_detector_area_resol_mean 7.3910
_diffrn_measured_fraction_theta_full 1.000
_diffrn_measured_fraction_theta_max 0.999
_diffrn_measurement_details '1 deg frames measured for 1 s at detector distance of 40 mm'
_diffrn_measurement_device_type 'Bruker D8 VENTURE'
_diffrn_measurement_method '\w and \f scans'
_diffrn_radiation_monochromator 'multilayer mirror'
_diffrn_radiation_type MoK\a
_diffrn_radiation_wavelength 0.71073
_diffrn_reflns_av_R_equivalents 0.0651
_diffrn_reflns_av_unetI/netI 0.0280
_diffrn_reflns_Laue_measured_fraction_full 1.000
_diffrn_reflns_Laue_measured_fraction_max 0.999
_diffrn_reflns_limit_h_max 22
_diffrn_reflns_limit_h_min -22
_diffrn_reflns_limit_k_max 9
_diffrn_reflns_limit_k_min -9
_diffrn_reflns_limit_l_max 15
_diffrn_reflns_limit_l_min -15
_diffrn_reflns_number 40558
_diffrn_reflns_point_group_measured_fraction_full 1.000
_diffrn_reflns_point_group_measured_fraction_max 0.999
_diffrn_reflns_theta_full 25.242
_diffrn_reflns_theta_max 27.529
_diffrn_reflns_theta_min 2.343
_diffrn_source 'microfocus sealed tube'
_diffrn_source_type 'Incoatec I\mS 3.0'
_exptl_absorpt_coefficient_mu 0.081
_exptl_absorpt_correction_T_max 0.7456
_exptl_absorpt_correction_T_min 0.7128
_exptl_absorpt_correction_type multi-scan
_exptl_absorpt_process_details
;
L. Krause, R. Herbst-Irmer, G.M. Sheldrick, D. Stalke,
"Comparison of silver and molybdenum microfocus X-ray sources for 
single-crystal structure determination"
J. Appl. Cryst. (2015), 48, 3-10.
doi:10.1107/S1600576714022985
;
_exptl_crystal_colour colorless
_exptl_crystal_density_diffrn 1.280
_exptl_crystal_description block
_exptl_crystal_F_000 616
_exptl_crystal_size_max 0.296
_exptl_crystal_size_mid 0.266
_exptl_crystal_size_min 0.228
_refine_diff_density_max 0.216
_refine_diff_density_min -0.212
_refine_diff_density_rms 0.048
_refine_ls_extinction_method none
_refine_ls_goodness_of_fit_ref 1.020
_refine_ls_hydrogen_treatment constr
_refine_ls_matrix_type full
_refine_ls_number_parameters 200
_refine_ls_number_reflns 3474
_refine_ls_number_restraints 0
_refine_ls_restrained_S_all 1.020
_refine_ls_R_factor_all 0.0629
_refine_ls_R_factor_gt 0.0437
_refine_ls_shift/su_max 0.001
_refine_ls_shift/su_mean 0.000
_refine_ls_structure_factor_coef Fsqd
_refine_ls_weighting_details 'w=1/[\s^2^(Fo^2^)+(0.0524P)^2^+0.5674P] where P=(Fo^2^+2Fc^2^)/3'
_refine_ls_weighting_scheme calc
_refine_ls_wR_factor_gt 0.1043
_refine_ls_wR_factor_ref 0.1158
_reflns_Friedel_coverage 0.000
_reflns_number_gt 2685
_reflns_number_total 3474
_reflns_threshold_expression 'I > 2\s(I)'
_cod_data_source_file d2sc04789f2.cif
_cod_data_source_block 22017
_cod_original_sg_symbol_H-M 'P 21/c'
_cod_database_code 1567782
_shelx_shelxl_version_number 2018/3
_shelx_space_group_comment
;
The symmetry employed for this shelxl refinement is uniquely defined
by the following loop, which should always be used as a source of
symmetry information in preference to the above space-group names.
They are only intended as comments.
;
_shelx_estimated_absorpt_t_min 0.976
_shelx_estimated_absorpt_t_max 0.982

loop_
_space_group_symop_operation_xyz
'x, y, z'
'-x, y+1/2, -z+1/2'
'-x, -y, -z'
'x, -y-1/2, z-1/2'

loop_
_atom_site_label
_atom_site_type_symbol
_atom_site_fract_x
_atom_site_fract_y
_atom_site_fract_z
_atom_site_U_iso_or_equiv
_atom_site_adp_type
_atom_site_occupancy
_atom_site_site_symmetry_order
_atom_site_calc_flag
_atom_site_refinement_flags_posn
_atom_site_refinement_flags_adp
_atom_site_refinement_flags_occupancy
_atom_site_disorder_assembly
_atom_site_disorder_group
O1 O 0.53587(5) 0.32430(15) 0.87910(8) 0.0319(3) Uani 1 1 d . . . . .
O2 O 0.49339(6) 0.2984(2) 0.69778(9) 0.0576(4) Uani 1 1 d . . . . .
C1 C 0.65282(7) 0.29955(19) 0.62484(11) 0.0249(3) Uani 1 1 d . . . . .
H1 H 0.609099 0.264875 0.570587 0.030 Uiso 1 1 calc R U . . .
C2 C 0.69758(8) 0.46058(19) 0.58375(11) 0.0255(3) Uani 1 1 d . . . . .
C3 C 0.68825(9) 0.5425(2) 0.47816(12) 0.0329(3) Uani 1 1 d . . . . .
H3 H 0.648782 0.503050 0.424948 0.039 Uiso 1 1 calc R U . . .
C4 C 0.73751(10) 0.6832(2) 0.45138(14) 0.0416(4) Uani 1 1 d . . . . .
H4 H 0.731906 0.739515 0.378989 0.050 Uiso 1 1 calc R U . . .
C5 C 0.79459(10) 0.7423(2) 0.52887(15) 0.0412(4) Uani 1 1 d . . . . .
H5 H 0.827391 0.839720 0.509568 0.049 Uiso 1 1 calc R U . . .
C6 C 0.80445(9) 0.6604(2) 0.63494(13) 0.0331(3) Uani 1 1 d . . . . .
H6 H 0.843664 0.701088 0.688178 0.040 Uiso 1 1 calc R U . . .
C7 C 0.75608(7) 0.51859(19) 0.66148(11) 0.0250(3) Uani 1 1 d . . . . .
C8 C 0.76131(7) 0.40385(19) 0.76780(11) 0.0244(3) Uani 1 1 d . . . . .
H8 H 0.801392 0.450341 0.824535 0.029 Uiso 1 1 calc R U . . .
C9 C 0.68274(7) 0.3976(2) 0.81503(11) 0.0254(3) Uani 1 1 d . . . . .
H9 H 0.674023 0.429795 0.891065 0.030 Uiso 1 1 calc R U . . .
C10 C 0.62657(7) 0.34335(19) 0.74156(11) 0.0249(3) Uani 1 1 d . . . . .
C11 C 0.71314(8) 0.1430(2) 0.64234(12) 0.0273(3) Uani 1 1 d . . . . .
H11A H 0.687493 0.031570 0.668817 0.033 Uiso 1 1 calc R U . . .
H11B H 0.735669 0.114717 0.569374 0.033 Uiso 1 1 calc R U . . .
C12 C 0.77781(7) 0.20083(19) 0.73071(11) 0.0238(3) Uani 1 1 d . . . . .
H12 H 0.773100 0.121871 0.798953 0.029 Uiso 1 1 calc R U . . .
C13 C 0.85858(7) 0.17640(18) 0.69203(11) 0.0230(3) Uani 1 1 d . . . . .
C14 C 0.88113(8) 0.2384(2) 0.58710(11) 0.0271(3) Uani 1 1 d . . . . .
H14 H 0.844639 0.296164 0.536130 0.033 Uiso 1 1 calc R U . . .
C15 C 0.95635(8) 0.2163(2) 0.55685(12) 0.0321(3) Uani 1 1 d . . . . .
H15 H 0.971167 0.259827 0.485627 0.039 Uiso 1 1 calc R U . . .
C16 C 1.00994(8) 0.1310(2) 0.62999(13) 0.0342(3) Uani 1 1 d . . . . .
H16 H 1.061452 0.116643 0.609073 0.041 Uiso 1 1 calc R U . . .
C17 C 0.98855(8) 0.0671(2) 0.73293(13) 0.0317(3) Uani 1 1 d . . . . .
H17 H 1.025173 0.007886 0.783034 0.038 Uiso 1 1 calc R U . . .
C18 C 0.91337(8) 0.08918(19) 0.76342(12) 0.0268(3) Uani 1 1 d . . . . .
H18 H 0.898963 0.043900 0.834451 0.032 Uiso 1 1 calc R U . . .
C19 C 0.54531(8) 0.3199(2) 0.76770(12) 0.0291(3) Uani 1 1 d . . . . .
C20 C 0.45865(8) 0.3002(3) 0.91353(13) 0.0427(4) Uani 1 1 d . . . . .
H20A H 0.459417 0.288378 0.996149 0.064 Uiso 1 1 calc R U . . .
H20B H 0.436487 0.189606 0.878308 0.064 Uiso 1 1 calc R U . . .
H20C H 0.427435 0.406110 0.889609 0.064 Uiso 1 1 calc R U . . .

loop_
_atom_site_aniso_label
_atom_site_aniso_U_11
_atom_site_aniso_U_22
_atom_site_aniso_U_33
_atom_site_aniso_U_23
_atom_site_aniso_U_13
_atom_site_aniso_U_12
O1 0.0220(5) 0.0497(7) 0.0243(5) 0.0031(5) 0.0035(4) -0.0025(4)
O2 0.0259(5) 0.1172(13) 0.0294(6) -0.0046(7) -0.0019(5) -0.0125(7)
C1 0.0229(6) 0.0302(8) 0.0214(6) -0.0021(5) -0.0014(5) -0.0002(5)
C2 0.0258(6) 0.0265(7) 0.0249(6) 0.0002(6) 0.0072(5) 0.0067(6)
C3 0.0406(8) 0.0335(8) 0.0253(7) 0.0013(6) 0.0087(6) 0.0135(7)
C4 0.0609(11) 0.0298(9) 0.0362(8) 0.0088(7) 0.0227(8) 0.0141(8)
C5 0.0529(10) 0.0224(8) 0.0513(10) 0.0029(7) 0.0282(8) 0.0022(7)
C6 0.0346(8) 0.0235(8) 0.0428(8) -0.0050(6) 0.0147(6) -0.0005(6)
C7 0.0246(6) 0.0224(7) 0.0288(7) -0.0023(6) 0.0072(5) 0.0022(5)
C8 0.0219(6) 0.0275(7) 0.0239(7) -0.0040(5) 0.0002(5) -0.0038(5)
C9 0.0261(6) 0.0287(7) 0.0215(6) -0.0002(5) 0.0025(5) -0.0004(6)
C10 0.0235(6) 0.0282(7) 0.0230(6) 0.0020(6) 0.0018(5) -0.0014(5)
C11 0.0261(7) 0.0253(7) 0.0299(7) -0.0032(6) -0.0032(5) -0.0022(6)
C12 0.0246(6) 0.0242(7) 0.0224(6) 0.0015(5) -0.0008(5) -0.0014(5)
C13 0.0245(6) 0.0200(7) 0.0241(6) -0.0025(5) -0.0013(5) -0.0017(5)
C14 0.0301(7) 0.0279(7) 0.0231(7) -0.0017(5) -0.0004(5) 0.0036(6)
C15 0.0362(8) 0.0353(9) 0.0256(7) -0.0013(6) 0.0073(6) 0.0033(6)
C16 0.0287(7) 0.0342(9) 0.0401(8) -0.0043(7) 0.0060(6) 0.0055(6)
C17 0.0279(7) 0.0292(8) 0.0373(8) 0.0011(6) -0.0039(6) 0.0051(6)
C18 0.0283(7) 0.0243(7) 0.0275(7) 0.0012(6) -0.0012(5) -0.0010(6)
C19 0.0241(7) 0.0380(8) 0.0252(7) 0.0017(6) 0.0012(5) -0.0016(6)
C20 0.0236(7) 0.0717(13) 0.0334(8) 0.0020(8) 0.0067(6) -0.0044(8)

loop_
_atom_type_symbol
_atom_type_description
_atom_type_scat_dispersion_real
_atom_type_scat_dispersion_imag
_atom_type_scat_source
C C 0.0033 0.0016 'International Tables Vol C Tables 4.2.6.8 and 6.1.1.4'
H H 0.0000 0.0000 'International Tables Vol C Tables 4.2.6.8 and 6.1.1.4'
O O 0.0106 0.0060 'International Tables Vol C Tables 4.2.6.8 and 6.1.1.4'

loop_
_geom_angle_atom_site_label_1
_geom_angle_atom_site_label_2
_geom_angle_atom_site_label_3
_geom_angle
_geom_angle_site_symmetry_1
_geom_angle_site_symmetry_3
_geom_angle_publ_flag
C19 O1 C20 116.45(11) . . ?
C2 C1 C10 108.44(11) . . ?
C2 C1 C11 105.12(11) . . ?
C10 C1 C11 105.72(11) . . ?
C2 C1 H1 112.4 . . ?
C10 C1 H1 112.4 . . ?
C11 C1 H1 112.4 . . ?
C3 C2 C7 120.24(14) . . ?
C3 C2 C1 126.30(13) . . ?
C7 C2 C1 113.34(12) . . ?
C2 C3 C4 118.97(15) . . ?
C2 C3 H3 120.5 . . ?
C4 C3 H3 120.5 . . ?
C5 C4 C3 120.75(15) . . ?
C5 C4 H4 119.6 . . ?
C3 C4 H4 119.6 . . ?
C4 C5 C6 120.61(15) . . ?
C4 C5 H5 119.7 . . ?
C6 C5 H5 119.7 . . ?
C7 C6 C5 118.84(15) . . ?
C7 C6 H6 120.6 . . ?
C5 C6 H6 120.6 . . ?
C6 C7 C2 120.58(13) . . ?
C6 C7 C8 126.69(13) . . ?
C2 C7 C8 112.63(12) . . ?
C9 C8 C7 108.19(11) . . ?
C9 C8 C12 104.91(11) . . ?
C7 C8 C12 107.21(10) . . ?
C9 C8 H8 112.0 . . ?
C7 C8 H8 112.0 . . ?
C12 C8 H8 112.0 . . ?
C10 C9 C8 114.58(12) . . ?
C10 C9 H9 122.7 . . ?
C8 C9 H9 122.7 . . ?
C9 C10 C19 125.15(12) . . ?
C9 C10 C1 114.17(12) . . ?
C19 C10 C1 120.65(11) . . ?
C12 C11 C1 110.25(11) . . ?
C12 C11 H11A 109.6 . . ?
C1 C11 H11A 109.6 . . ?
C12 C11 H11B 109.6 . . ?
C1 C11 H11B 109.6 . . ?
H11A C11 H11B 108.1 . . ?
C13 C12 C11 114.56(11) . . ?
C13 C12 C8 112.43(11) . . ?
C11 C12 C8 107.88(10) . . ?
C13 C12 H12 107.2 . . ?
C11 C12 H12 107.2 . . ?
C8 C12 H12 107.2 . . ?
C18 C13 C14 118.00(12) . . ?
C18 C13 C12 119.16(12) . . ?
C14 C13 C12 122.84(12) . . ?
C15 C14 C13 120.53(13) . . ?
C15 C14 H14 119.7 . . ?
C13 C14 H14 119.7 . . ?
C16 C15 C14 120.30(14) . . ?
C16 C15 H15 119.8 . . ?
C14 C15 H15 119.8 . . ?
C17 C16 C15 119.97(14) . . ?
C17 C16 H16 120.0 . . ?
C15 C16 H16 120.0 . . ?
C16 C17 C18 119.83(13) . . ?
C16 C17 H17 120.1 . . ?
C18 C17 H17 120.1 . . ?
C17 C18 C13 121.35(13) . . ?
C17 C18 H18 119.3 . . ?
C13 C18 H18 119.3 . . ?
O2 C19 O1 123.47(13) . . ?
O2 C19 C10 124.39(13) . . ?
O1 C19 C10 112.14(11) . . ?
O1 C20 H20A 109.5 . . ?
O1 C20 H20B 109.5 . . ?
H20A C20 H20B 109.5 . . ?
O1 C20 H20C 109.5 . . ?
H20A C20 H20C 109.5 . . ?
H20B C20 H20C 109.5 . . ?

loop_
_geom_bond_atom_site_label_1
_geom_bond_atom_site_label_2
_geom_bond_distance
_geom_bond_site_symmetry_2
_geom_bond_publ_flag
O1 C19 1.3371(17) . ?
O1 C20 1.4381(16) . ?
O2 C19 1.2004(17) . ?
C1 C2 1.510(2) . ?
C1 C10 1.5129(18) . ?
C1 C11 1.5610(19) . ?
C1 H1 1.0000 . ?
C2 C3 1.3865(19) . ?
C2 C7 1.3988(19) . ?
C3 C4 1.389(2) . ?
C3 H3 0.9500 . ?
C4 C5 1.382(3) . ?
C4 H4 0.9500 . ?
C5 C6 1.392(2) . ?
C5 H5 0.9500 . ?
C6 C7 1.385(2) . ?
C6 H6 0.9500 . ?
C7 C8 1.5107(19) . ?
C8 C9 1.5079(18) . ?
C8 C12 1.5816(19) . ?
C8 H8 1.0000 . ?
C9 C10 1.3314(18) . ?
C9 H9 0.9500 . ?
C10 C19 1.4757(18) . ?
C11 C12 1.5510(18) . ?
C11 H11A 0.9900 . ?
C11 H11B 0.9900 . ?
C12 C13 1.5145(18) . ?
C12 H12 1.0000 . ?
C13 C18 1.3926(18) . ?
C13 C14 1.3984(19) . ?
C14 C15 1.387(2) . ?
C14 H14 0.9500 . ?
C15 C16 1.385(2) . ?
C15 H15 0.9500 . ?
C16 C17 1.375(2) . ?
C16 H16 0.9500 . ?
C17 C18 1.387(2) . ?
C17 H17 0.9500 . ?
C18 H18 0.9500 . ?
C20 H20A 0.9800 . ?
C20 H20B 0.9800 . ?
C20 H20C 0.9800 . ?

loop_
_geom_hbond_atom_site_label_D
_geom_hbond_atom_site_label_H
_geom_hbond_atom_site_label_A
_geom_hbond_distance_DH
_geom_hbond_distance_HA
_geom_hbond_distance_DA
_geom_hbond_angle_DHA
_geom_hbond_site_symmetry_A
_geom_hbond_publ_flag
C20 H20A O2 0.98 2.51 3.457(2) 163.7 4_566 yes

loop_
_geom_torsion_atom_site_label_1
_geom_torsion_atom_site_label_2
_geom_torsion_atom_site_label_3
_geom_torsion_atom_site_label_4
_geom_torsion
_geom_torsion_site_symmetry_1
_geom_torsion_site_symmetry_2
_geom_torsion_site_symmetry_3
_geom_torsion_site_symmetry_4
_geom_torsion_publ_flag
C10 C1 C2 C3 -132.49(14) . . . . ?
C11 C1 C2 C3 114.81(15) . . . . ?
C10 C1 C2 C7 51.48(15) . . . . ?
C11 C1 C2 C7 -61.23(14) . . . . ?
C7 C2 C3 C4 -0.4(2) . . . . ?
C1 C2 C3 C4 -176.16(13) . . . . ?
C2 C3 C4 C5 -0.6(2) . . . . ?
C3 C4 C5 C6 0.8(2) . . . . ?
C4 C5 C6 C7 0.0(2) . . . . ?
C5 C6 C7 C2 -1.0(2) . . . . ?
C5 C6 C7 C8 175.10(13) . . . . ?
C3 C2 C7 C6 1.2(2) . . . . ?
C1 C2 C7 C6 177.48(12) . . . . ?
C3 C2 C7 C8 -175.42(12) . . . . ?
C1 C2 C7 C8 0.88(16) . . . . ?
C6 C7 C8 C9 130.70(14) . . . . ?
C2 C7 C8 C9 -52.95(15) . . . . ?
C6 C7 C8 C12 -116.64(14) . . . . ?
C2 C7 C8 C12 59.71(14) . . . . ?
C7 C8 C9 C10 53.51(16) . . . . ?
C12 C8 C9 C10 -60.68(15) . . . . ?
C8 C9 C10 C19 177.88(13) . . . . ?
C8 C9 C10 C1 -0.29(18) . . . . ?
C2 C1 C10 C9 -52.52(16) . . . . ?
C11 C1 C10 C9 59.79(15) . . . . ?
C2 C1 C10 C19 129.22(13) . . . . ?
C11 C1 C10 C19 -118.47(14) . . . . ?
C2 C1 C11 C12 59.82(14) . . . . ?
C10 C1 C11 C12 -54.80(14) . . . . ?
C1 C11 C12 C13 -128.62(12) . . . . ?
C1 C11 C12 C8 -2.59(15) . . . . ?
C9 C8 C12 C13 -173.99(10) . . . . ?
C7 C8 C12 C13 71.13(13) . . . . ?
C9 C8 C12 C11 58.74(13) . . . . ?
C7 C8 C12 C11 -56.14(13) . . . . ?
C11 C12 C13 C18 -131.53(13) . . . . ?
C8 C12 C13 C18 104.83(14) . . . . ?
C11 C12 C13 C14 48.69(18) . . . . ?
C8 C12 C13 C14 -74.94(16) . . . . ?
C18 C13 C14 C15 -1.3(2) . . . . ?
C12 C13 C14 C15 178.51(13) . . . . ?
C13 C14 C15 C16 0.5(2) . . . . ?
C14 C15 C16 C17 0.3(2) . . . . ?
C15 C16 C17 C18 -0.4(2) . . . . ?
C16 C17 C18 C13 -0.4(2) . . . . ?
C14 C13 C18 C17 1.2(2) . . . . ?
C12 C13 C18 C17 -178.56(13) . . . . ?
C20 O1 C19 O2 0.4(2) . . . . ?
C20 O1 C19 C10 -179.20(14) . . . . ?
C9 C10 C19 O2 168.02(18) . . . . ?
C1 C10 C19 O2 -13.9(2) . . . . ?
C9 C10 C19 O1 -12.3(2) . . . . ?
C1 C10 C19 O1 165.71(13) . . . . ?
